data_2101573
loop_
_publ_author_name
'Abrahams, S. C.'
'Mirsky, K.'
'Nielson, R. M.'

_publ_section_title
;
 Prediction of ferroelectricity in recent Inorganic Crystal Structure
 Database entries under space group <i>Pba</i>2
;
_journal_issue 5
_journal_name_full 'Acta Crystallographica Section B'
_journal_page_first 806
_journal_page_last 809
_journal_paper_doi 10.1107/S0108768196004582
_journal_volume 52
_journal_year 1996
_chemical_formula_sum 'Ba0.6 Bi K0.4 O2.3'
_symmetry_cell_setting orthorhombic
_symmetry_space_group_name_Hall 'P 2 -2ab'
_symmetry_space_group_name_H-M 'P b a 2'
_cell_angle_alpha 90.0
_cell_angle_beta 90.0
_cell_angle_gamma 90.0
_cell_length_a 6.127
_cell_length_b 12.016
_cell_length_c 4.378
_cell_volume 322.317
_diffrn_radiation_type Mo
_diffrn_radiation_wavelength 0.71073
_cod_data_source_file an0526.cif
_cod_data_source_block an0526b
_cod_original_formula_sum 'Ba0.6 Bi1 K0.4 O2.3'
_cod_database_code 2101573

loop_
_atom_site_label
_atom_site_fract_x
_atom_site_fract_y
_atom_site_fract_z
Ba .8060(10) .1380(10) -.011(8)
Bi .2830(10) .1140(10) .511(7)
O1 .299(2) .1160(10) .004(9)
O2 .7100(10) .2460(10) .553(9)
O3 .0 .0 .544
O4 .0 .500 .544
